data_9015469
loop_
_publ_author_name
'Likhachieva, A. Y.'
'Rashchenko, S. V.'
'Seryotkin, Y. V.'

_publ_section_title
;
 The deformation mechanism of a pressure-induced phase transition
 in dehydrated analcime
 Note: dehydrated, P = 0 GPa
;
_journal_name_full 'Mineralogical Magazine'
_journal_page_first 129
_journal_page_last 142
_journal_paper_doi 10.1180/minmag.2012.076.1.129
_journal_volume 76
_journal_year 2012
_chemical_compound_source 'Nidym River, East Siberia, Russia'
_chemical_formula_sum 'Al Na O6 Si2'
_chemical_name_mineral Analcime
_space_group_IT_number 15
_symmetry_space_group_name_Hall '-I 2ya'
_symmetry_space_group_name_H-M 'I 1 2/a 1'
_cell_angle_alpha 90
_cell_angle_beta 90.18
_cell_angle_gamma 90
_cell_length_a 13.7249
_cell_length_b 13.5270
_cell_length_c 13.6938
_cell_formula_units_Z 16
_cell_volume 2542.333
_database_code_amcsd 0018999
_exptl_crystal_density_diffrn 2.112
_cod_original_cell_volume 2542.334
_cod_original_formula_sum 'Na (Al Si2) O6'
_cod_database_code 9015469

loop_
_space_group_symop_operation_xyz
x,y,z
1/2+x,1/2+y,1/2+z
1/2-x,y,-z
-x,1/2+y,1/2-z
1/2+x,-y,z
+x,1/2-y,1/2+z
-x,-y,-z
1/2-x,1/2-y,1/2-z

loop_
_atom_site_label
_atom_site_fract_x
_atom_site_fract_y
_atom_site_fract_z
_atom_site_occupancy
Na11 0.15330 0.98200 0.27910 1.00000
Na2 0.00600 0.25900 0.10400 1.00000
Al11A 0.12190 0.15940 0.40980 0.33333
Si11A 0.12190 0.15940 0.40980 0.66667
Al11B 0.87700 0.34020 0.40860 0.33333
Si11B 0.87700 0.34020 0.40860 0.66667
Al12A 0.41890 0.12460 0.16770 0.33333
Si12A 0.41890 0.12460 0.16770 0.66667
Al12B 0.58160 0.37590 0.16850 0.33333
Si12B 0.58160 0.37590 0.16850 0.66667
Al2A 0.15980 0.40930 0.12890 0.33333
Si2A 0.15980 0.40930 0.12890 0.66667
Al2B 0.84100 0.09050 0.12770 0.33333
Si2B 0.84100 0.09050 0.12770 0.66667
O11A 0.09820 0.35270 0.21650 1.00000
O11B 0.90330 0.14660 0.21510 1.00000
O12A 0.38650 0.13620 0.47170 1.00000
O12B 0.61320 0.36320 0.47316 1.00000
O21A 0.22360 0.11380 0.36170 1.00000
O21B 0.77564 0.38680 0.36100 1.00000
O22A 0.14610 0.47037 0.36470 1.00000
O22B 0.85230 0.02977 0.36200 1.00000
O31A 0.38820 0.21870 0.10180 1.00000
O31B 0.61400 0.28120 0.10400 1.00000
O32A 0.46610 0.39920 0.15240 1.00000
O32B 0.53460 0.10160 0.15370 1.00000

loop_
_cod_related_entry_id
_cod_related_entry_database
_cod_related_entry_code
1 AMCSD 0018999
